data_4323530
loop_
_publ_author_name
'Pertti Homanen'
'Matti Haukka'
'Markku Ahlgr\'en'
'Tapani A. Pakkanen'

_publ_contact_author
;
        Tapani A. Pakkanen
       Department of Chemistry
        University of Joensuu
        P.O. Box 111
        FIN-80101, Joensuu
        Finland
;
_publ_contact_author_email tap@joyl.joensuu.fi
_publ_contact_author_fax '358 13 2513344'
_publ_contact_author_phone '358 13 2513345'
_publ_section_title
;
 Formation of Ruthenium Nitrosyl Complexes: Reactions of Ru(bpy)(CO)2Cl2
 and Its Methyl-Substituted Analogues Ru(4,4'-dmbpy)(CO)2Cl2 and
 Ru(6,6'-dmbpy)(CO)2Cl2 in Oxidizing Acidic Solutions
;
_journal_name_full 'Inorganic Chemistry'
_journal_page_first 3794
_journal_page_last 3797
_journal_paper_doi 10.1021/ic970007q
_journal_volume 36
_journal_year 1997
_chemical_compound_source H2O/HNO3
_chemical_formula_structural '[Ru(C10H8N2)Cl2(NO)(H2O)](NO3)*H2O'
_chemical_formula_sum 'C10 H12 Cl2 N4 O6 Ru'
_chemical_formula_weight 456.21
_chemical_name_systematic
;
 aqua(2,2'-bipyridine)dichloronitrosyl ruthenium(II) nitrate hydrate
;
_space_group_IT_number 14
_symmetry_cell_setting monoclinic
_symmetry_space_group_name_Hall '-P 2ybc'
_symmetry_space_group_name_H-M 'P 1 21/c 1'
_atom_sites_solution_hydrogens geom
_atom_sites_solution_primary direct
_atom_sites_solution_secondary difmap
_audit_creation_method SHELXL
_cell_angle_alpha 90.00
_cell_angle_beta 101.890(10)
_cell_angle_gamma 90.00
_cell_formula_units_Z 4
_cell_length_a 10.570(2)
_cell_length_b 11.2260(10)
_cell_length_c 13.976(2)
_cell_measurement_reflns_used 37
_cell_measurement_temperature 293(2)
_cell_measurement_theta_max 14.17
_cell_measurement_theta_min 8.42
_cell_volume 1622.8(4)
_computing_cell_refinement
;
P3/P4 Diffractometer Program V4.27 (Siemens 1989-1991)
;
_computing_data_collection
;
P3/P4 Diffractometer Program V4.27 (Siemens 1989-1991)
;
_computing_data_reduction
;
P3/P4 Diffractometer Program V4.27 (Siemens 1989-1991)
;
_computing_molecular_graphics 'SHELXTL PLUS (Siemens 1990)'
_computing_publication_material 'SHELXTL PLUS (Siemens 1990)'
_computing_structure_refinement 'SHELXL-93 (Sheldrick, 1993)'
_computing_structure_solution 'SHELXS-86 (Sheldrick, 1990)'
_diffrn_ambient_temperature 293(2)
_diffrn_measurement_device 'Nicolet R3m'
_diffrn_measurement_method 'omega scan'
_diffrn_radiation_monochromator graphite
_diffrn_radiation_source 'fine-focus sealed tube'
_diffrn_radiation_type MoK\a
_diffrn_radiation_wavelength 0.71073
_diffrn_reflns_av_R_equivalents 0.0675
_diffrn_reflns_av_sigmaI/netI 0.0502
_diffrn_reflns_limit_h_max 0
_diffrn_reflns_limit_h_min -14
_diffrn_reflns_limit_k_max 15
_diffrn_reflns_limit_k_min 0
_diffrn_reflns_limit_l_max 19
_diffrn_reflns_limit_l_min -19
_diffrn_reflns_number 4948
_diffrn_reflns_theta_max 30.02
_diffrn_reflns_theta_min 2.35
_diffrn_standards_interval_count 97
_diffrn_standards_number 3
_exptl_absorpt_coefficient_mu 1.329
_exptl_crystal_colour 'red '
_exptl_crystal_density_diffrn 1.867
_exptl_crystal_description square
_exptl_crystal_F_000 904
_exptl_crystal_size_max 0.6
_exptl_crystal_size_mid 0.5
_exptl_crystal_size_min 0.2
_refine_diff_density_max 1.199
_refine_diff_density_min -0.871
_refine_diff_density_rms 0.126
_refine_ls_extinction_method none
_refine_ls_goodness_of_fit_all 0.903
_refine_ls_goodness_of_fit_obs 1.020
_refine_ls_hydrogen_treatment isotropic
_refine_ls_matrix_type full
_refine_ls_number_parameters 244
_refine_ls_number_reflns 4729
_refine_ls_number_restraints 0
_refine_ls_restrained_S_all 0.903
_refine_ls_restrained_S_obs 1.020
_refine_ls_R_factor_all 0.0577
_refine_ls_R_factor_obs 0.0393
_refine_ls_shift/esd_max 0.000
_refine_ls_shift/esd_mean 0.000
_refine_ls_structure_factor_coef Fsqd
_refine_ls_weighting_details 'w=1/[\s^2^(Fo^2^)+(0.0573P)^2^+0.0000P] where P=(Fo^2^+2Fc^2^)/3'
_refine_ls_weighting_scheme calc
_refine_ls_wR_factor_all 0.0963
_refine_ls_wR_factor_obs 0.0914
_reflns_number_observed 3406
_reflns_number_total 4729
_reflns_observed_criterion >2sigma(I)
_cod_data_source_file ic970007q_3.cif
_cod_data_source_block Structure_2
_cod_depositor_comments
;
The following automatic conversions were performed:

'_refine_ls_weighting_scheme' value 'calc
w=1/[\s^2^(Fo^2^)+(0.0573P)^2^+0.0000P] where P=(Fo^2^+2Fc^2^)/3' was
changed to 'calc'. New tag '_refine_ls_weighting_details' was
created. The value of the new tag was set to
'w=1/[\s^2^(Fo^2^)+(0.0573P)^2^+0.0000P] where P=(Fo^2^+2Fc^2^)/3'.

Automatic conversion script
Id: cif_fix_values 3143 2015-03-26 13:38:13Z robertas 
;
_cod_database_code 4323530

loop_
_symmetry_equiv_pos_as_xyz
'x, y, z'
'-x, y+1/2, -z+1/2'
'-x, -y, -z'
'x, -y-1/2, z-1/2'

loop_
_atom_site_aniso_label
_atom_site_aniso_U_11
_atom_site_aniso_U_22
_atom_site_aniso_U_33
_atom_site_aniso_U_23
_atom_site_aniso_U_13
_atom_site_aniso_U_12
Ru1 0.03434(13) 0.02657(12) 0.02796(12) 0.00014(10) 0.00843(8) 0.00428(10)
Cl2 0.0687(6) 0.0469(5) 0.0428(5) -0.0089(4) 0.0152(4) 0.0212(5)
Cl3 0.0607(6) 0.0460(5) 0.0398(4) 0.0086(4) 0.0064(4) 0.0162(4)
O1 0.0446(14) 0.0365(13) 0.0391(13) -0.0089(10) 0.0115(11) -0.0054(11)
N1 0.0382(14) 0.0320(13) 0.0297(12) 0.0038(10) 0.0070(11) 0.0030(11)
N2 0.0328(13) 0.0258(12) 0.0320(12) -0.0047(10) 0.0082(10) -0.0012(10)
N13 0.0414(15) 0.043(2) 0.0399(15) 0.0019(12) 0.0149(12) 0.0036(13)
O13 0.050(2) 0.079(2) 0.097(3) -0.002(2) 0.027(2) -0.017(2)
C1 0.058(2) 0.049(2) 0.033(2) 0.0051(15) 0.012(2) 0.005(2)
C2 0.072(3) 0.063(3) 0.033(2) 0.008(2) 0.005(2) -0.004(2)
C3 0.061(2) 0.046(2) 0.052(2) 0.016(2) -0.010(2) -0.004(2)
C4 0.052(2) 0.035(2) 0.057(2) 0.006(2) -0.004(2) 0.005(2)
C5 0.037(2) 0.0269(14) 0.042(2) 0.0012(13) 0.0028(13) -0.0003(12)
C6 0.036(2) 0.0274(14) 0.042(2) -0.0031(13) 0.0041(13) -0.0010(12)
C7 0.057(2) 0.039(2) 0.062(3) -0.009(2) 0.006(2) 0.016(2)
C8 0.061(3) 0.048(2) 0.071(3) -0.024(2) 0.024(2) 0.005(2)
C9 0.059(2) 0.046(2) 0.044(2) -0.015(2) 0.018(2) -0.007(2)
C10 0.044(2) 0.034(2) 0.033(2) -0.0046(13) 0.0107(13) -0.0035(14)
N3 0.048(2) 0.051(2) 0.052(2) -0.004(2) 0.011(2) -0.015(2)
O31 0.097(3) 0.114(3) 0.093(3) -0.003(2) 0.045(2) 0.033(3)
O32 0.063(2) 0.065(2) 0.068(2) 0.010(2) 0.025(2) 0.009(2)
O33 0.096(3) 0.114(3) 0.054(2) 0.014(2) 0.006(2) -0.011(2)
O4 0.080(2) 0.113(4) 0.060(2) -0.029(2) 0.005(2) -0.026(3)

loop_
_atom_site_label
_atom_site_type_symbol
_atom_site_fract_x
_atom_site_fract_y
_atom_site_fract_z
_atom_site_U_iso_or_equiv
_atom_site_thermal_displace_type
_atom_site_occupancy
_atom_site_calc_flag
_atom_site_refinement_flags
_atom_site_disorder_group
Ru1 Ru 0.09275(2) 0.17406(2) 0.25938(2) 0.02934(8) Uani 1 d . .
Cl2 Cl 0.04523(10) 0.32693(9) 0.36038(7) 0.0523(2) Uani 1 d . .
Cl3 Cl -0.00581(10) 0.28971(9) 0.12285(7) 0.0494(2) Uani 1 d . .
O1 O 0.2609(3) 0.2641(2) 0.2596(2) 0.0397(6) Uani 1 d . .
N1 N 0.1994(3) 0.0731(2) 0.3724(2) 0.0333(5) Uani 1 d . .
N2 N 0.1695(2) 0.0466(2) 0.1814(2) 0.0300(5) Uani 1 d . .
N13 N -0.0513(3) 0.1018(3) 0.2605(2) 0.0405(6) Uani 1 d . .
O13 O -0.1489(3) 0.0607(3) 0.2622(3) 0.0741(10) Uani 1 d . .
C1 C 0.2061(4) 0.0933(4) 0.4677(3) 0.0459(8) Uani 1 d . .
C2 C 0.2843(5) 0.0242(4) 0.5380(3) 0.0570(11) Uani 1 d . .
C3 C 0.3564(4) -0.0651(4) 0.5095(3) 0.0559(11) Uani 1 d . .
C4 C 0.3477(4) -0.0872(3) 0.4113(3) 0.0501(9) Uani 1 d . .
C5 C 0.2668(3) -0.0173(3) 0.3426(2) 0.0360(7) Uani 1 d . .
C6 C 0.2492(3) -0.0322(3) 0.2367(2) 0.0355(7) Uani 1 d . .
C7 C 0.3098(4) -0.1195(4) 0.1910(3) 0.0537(10) Uani 1 d . .
C8 C 0.2872(4) -0.1243(4) 0.0910(3) 0.0585(11) Uani 1 d . .
C9 C 0.2071(4) -0.0436(4) 0.0364(3) 0.0486(9) Uani 1 d . .
C10 C 0.1484(3) 0.0417(3) 0.0832(2) 0.0366(7) Uani 1 d . .
N3 N 0.5028(3) 0.1310(3) 0.1696(3) 0.0499(8) Uani 1 d . .
O31 O 0.5697(4) 0.0903(4) 0.1143(3) 0.0979(13) Uani 1 d . .
O32 O 0.4176(3) 0.2027(3) 0.1358(2) 0.0639(8) Uani 1 d . .
O33 O 0.5216(4) 0.1024(4) 0.2556(2) 0.0896(12) Uani 1 d . .
O4 O 0.4040(4) 0.3389(4) 0.4197(3) 0.0858(13) Uani 1 d . .
H1 H 0.1521(42) 0.1461(37) 0.4824(31) 0.050 Uiso 1 d . .
H2 H 0.2868(38) 0.0475(38) 0.5961(30) 0.050 Uiso 1 d . .
H3 H 0.4094(38) -0.1066(37) 0.5531(30) 0.050 Uiso 1 d . .
H4 H 0.4027(40) -0.1556(36) 0.3948(31) 0.050 Uiso 1 d . .
H7 H 0.3607(45) -0.1658(38) 0.2336(31) 0.050 Uiso 1 d . .
H8 H 0.3374(42) -0.1758(35) 0.0649(32) 0.050 Uiso 1 d . .
H9 H 0.1859(37) -0.0409(36) -0.0346(31) 0.050 Uiso 1 d . .
H10 H 0.0954(37) 0.0977(38) 0.0520(28) 0.050 Uiso 1 d . .
H11 H 0.3019(43) 0.2493(42) 0.2293(31) 0.050 Uiso 1 d . .
H12 H 0.2996(43) 0.2825(41) 0.3094(33) 0.050 Uiso 1 d . .
H41 H 0.4018(54) 0.3346(47) 0.4792(42) 0.080 Uiso 1 d . .
H42 H 0.3934(63) 0.3955(53) 0.3925(46) 0.080 Uiso 1 d . .

loop_
_atom_type_symbol
_atom_type_description
_atom_type_scat_dispersion_real
_atom_type_scat_dispersion_imag
_atom_type_scat_source
C C 0.0033 0.0016 'International Tables Vol C Tables 4.2.6.8 and 6.1.1.4'
H H 0.0000 0.0000 'International Tables Vol C Tables 4.2.6.8 and 6.1.1.4'
N N 0.0061 0.0033 'International Tables Vol C Tables 4.2.6.8 and 6.1.1.4'
O O 0.0106 0.0060 'International Tables Vol C Tables 4.2.6.8 and 6.1.1.4'
Cl Cl 0.1484 0.1585 'International Tables Vol C Tables 4.2.6.8 and 6.1.1.4'
Ru Ru -1.2594 0.8363 'International Tables Vol C Tables 4.2.6.8 and 6.1.1.4'

loop_
_geom_angle_atom_site_label_1
_geom_angle_atom_site_label_2
_geom_angle_atom_site_label_3
_geom_angle
_geom_angle_site_symmetry_1
_geom_angle_site_symmetry_3
_geom_angle_publ_flag
N13 Ru1 O1 178.24(12) . . ?
N13 Ru1 N2 97.02(12) . . ?
O1 Ru1 N2 84.70(10) . . ?
N13 Ru1 N1 94.49(12) . . ?
O1 Ru1 N1 86.17(11) . . ?
N2 Ru1 N1 79.19(10) . . ?
N13 Ru1 Cl2 92.27(10) . . ?
O1 Ru1 Cl2 86.04(8) . . ?
N2 Ru1 Cl2 169.50(8) . . ?
N1 Ru1 Cl2 95.27(8) . . ?
N13 Ru1 Cl3 91.28(10) . . ?
O1 Ru1 Cl3 88.18(8) . . ?
N2 Ru1 Cl3 96.33(8) . . ?
N1 Ru1 Cl3 173.08(8) . . ?
Cl2 Ru1 Cl3 88.31(4) . . ?
Ru1 O1 H11 122.6(39) . . ?
Ru1 O1 H12 116.1(33) . . ?
H11 O1 H12 110.1(49) . . ?
C1 N1 C5 120.7(3) . . ?
C1 N1 Ru1 124.9(2) . . ?
C5 N1 Ru1 114.4(2) . . ?
C10 N2 C6 120.7(3) . . ?
C10 N2 Ru1 124.5(2) . . ?
C6 N2 Ru1 114.8(2) . . ?
O13 N13 Ru1 176.0(3) . . ?
N1 C1 C2 120.8(4) . . ?
N1 C1 H1 116.4(29) . . ?
C2 C1 H1 122.4(28) . . ?
C3 C2 C1 119.4(4) . . ?
C3 C2 H2 126.6(29) . . ?
C1 C2 H2 113.8(29) . . ?
C2 C3 C4 119.7(4) . . ?
C2 C3 H3 120.3(28) . . ?
C4 C3 H3 120.0(28) . . ?
C3 C4 C5 119.4(4) . . ?
C3 C4 H4 115.9(25) . . ?
C5 C4 H4 124.6(25) . . ?
N1 C5 C4 119.9(3) . . ?
N1 C5 C6 115.6(3) . . ?
C4 C5 C6 124.5(3) . . ?
N2 C6 C7 119.3(3) . . ?
N2 C6 C5 116.0(3) . . ?
C7 C6 C5 124.7(3) . . ?
C8 C7 C6 119.7(4) . . ?
C8 C7 H7 128.2(28) . . ?
C6 C7 H7 112.2(28) . . ?
C9 C8 C7 120.2(4) . . ?
C9 C8 H8 122.9(28) . . ?
C7 C8 H8 116.1(28) . . ?
C8 C9 C10 119.0(4) . . ?
C8 C9 H9 125.4(24) . . ?
C10 C9 H9 115.6(24) . . ?
N2 C10 C9 121.1(3) . . ?
N2 C10 H10 115.1(26) . . ?
C9 C10 H10 123.8(26) . . ?
O33 N3 O32 120.6(4) . . ?
O33 N3 O31 121.3(4) . . ?
O32 N3 O31 118.1(4) . . ?
H41 O4 H42 121.9(66) . . ?

loop_
_geom_bond_atom_site_label_1
_geom_bond_atom_site_label_2
_geom_bond_distance
_geom_bond_site_symmetry_2
_geom_bond_publ_flag
Ru1 N13 1.729(3) . ?
Ru1 O1 2.044(3) . ?
Ru1 N2 2.064(2) . ?
Ru1 N1 2.078(3) . ?
Ru1 Cl2 2.3414(9) . ?
Ru1 Cl3 2.3649(9) . ?
O1 H11 0.69(4) . ?
O1 H12 0.76(5) . ?
N1 C1 1.338(4) . ?
N1 C5 1.354(4) . ?
N2 C10 1.346(4) . ?
N2 C6 1.350(4) . ?
N13 O13 1.135(4) . ?
C1 C2 1.385(5) . ?
C1 H1 0.88(4) . ?
C2 C3 1.366(6) . ?
C2 H2 0.85(4) . ?
C3 C4 1.379(6) . ?
C3 H3 0.87(4) . ?
C4 C5 1.389(5) . ?
C4 H4 1.02(4) . ?
C5 C6 1.462(5) . ?
C6 C7 1.395(5) . ?
C7 C8 1.369(6) . ?
C7 H7 0.88(5) . ?
C8 C9 1.362(6) . ?
C8 H8 0.91(4) . ?
C9 C10 1.377(5) . ?
C9 H9 0.97(4) . ?
C10 H10 0.89(4) . ?
N3 O33 1.221(4) . ?
N3 O32 1.227(5) . ?
N3 O31 1.238(4) . ?
O4 H41 0.84(6) . ?
O4 H42 0.74(6) . ?

loop_
_geom_torsion_atom_site_label_1
_geom_torsion_atom_site_label_2
_geom_torsion_atom_site_label_3
_geom_torsion_atom_site_label_4
_geom_torsion
_geom_torsion_site_symmetry_1
_geom_torsion_site_symmetry_2
_geom_torsion_site_symmetry_3
_geom_torsion_site_symmetry_4
_geom_torsion_publ_flag
N13 Ru1 N1 C1 -82.4(3) . . . . ?
O1 Ru1 N1 C1 96.0(3) . . . . ?
N2 Ru1 N1 C1 -178.7(3) . . . . ?
Cl2 Ru1 N1 C1 10.3(3) . . . . ?
Cl3 Ru1 N1 C1 131.2(6) . . . . ?
N13 Ru1 N1 C5 98.8(2) . . . . ?
O1 Ru1 N1 C5 -82.8(2) . . . . ?
N2 Ru1 N1 C5 2.5(2) . . . . ?
Cl2 Ru1 N1 C5 -168.5(2) . . . . ?
Cl3 Ru1 N1 C5 -47.6(8) . . . . ?
N13 Ru1 N2 C10 87.2(3) . . . . ?
O1 Ru1 N2 C10 -92.5(3) . . . . ?
N1 Ru1 N2 C10 -179.6(3) . . . . ?
Cl2 Ru1 N2 C10 -120.8(4) . . . . ?
Cl3 Ru1 N2 C10 -4.9(3) . . . . ?
N13 Ru1 N2 C6 -95.3(2) . . . . ?
O1 Ru1 N2 C6 85.0(2) . . . . ?
N1 Ru1 N2 C6 -2.1(2) . . . . ?
Cl2 Ru1 N2 C6 56.8(5) . . . . ?
Cl3 Ru1 N2 C6 172.6(2) . . . . ?
O1 Ru1 N13 O13 10.3(75) . . . . ?
N2 Ru1 N13 O13 -158.2(44) . . . . ?
N1 Ru1 N13 O13 122.2(44) . . . . ?
Cl2 Ru1 N13 O13 26.7(44) . . . . ?
Cl3 Ru1 N13 O13 -61.7(44) . . . . ?
C5 N1 C1 C2 1.5(6) . . . . ?
Ru1 N1 C1 C2 -177.2(3) . . . . ?
N1 C1 C2 C3 0.6(6) . . . . ?
C1 C2 C3 C4 -1.7(7) . . . . ?
C2 C3 C4 C5 0.7(6) . . . . ?
C1 N1 C5 C4 -2.5(5) . . . . ?
Ru1 N1 C5 C4 176.3(3) . . . . ?
C1 N1 C5 C6 178.6(3) . . . . ?
Ru1 N1 C5 C6 -2.5(4) . . . . ?
C3 C4 C5 N1 1.4(6) . . . . ?
C3 C4 C5 C6 -179.9(3) . . . . ?
C10 N2 C6 C7 -0.1(5) . . . . ?
Ru1 N2 C6 C7 -177.8(3) . . . . ?
C10 N2 C6 C5 179.0(3) . . . . ?
Ru1 N2 C6 C5 1.4(3) . . . . ?
N1 C5 C6 N2 0.8(4) . . . . ?
C4 C5 C6 N2 -178.0(3) . . . . ?
N1 C5 C6 C7 179.9(3) . . . . ?
C4 C5 C6 C7 1.1(6) . . . . ?
N2 C6 C7 C8 -0.3(6) . . . . ?
C5 C6 C7 C8 -179.3(4) . . . . ?
C6 C7 C8 C9 0.7(7) . . . . ?
C7 C8 C9 C10 -0.8(7) . . . . ?
C6 N2 C10 C9 0.1(5) . . . . ?
Ru1 N2 C10 C9 177.5(3) . . . . ?
C8 C9 C10 N2 0.4(6) . . . . ?
